data_7705528
loop_
_publ_author_name
'Guk, Dmitry'
'Naumov, Alexei'
'Krasnovskaya, Olga'
'Tafeenko, Viktor'
'Moiseeeva, Anna'
'Pergushov, Vladimir'
'Melnikov, Michail'
'Zyk, Nikolai'
'Majouga, Alexander'
'Belolglazkina, Elena'

_publ_section_title
;
 Three types of copper derivatives formed by
 CuCl<sub>2</sub>&#x00B7;2H<sub>2</sub>O interaction with
 (<i>Z</i>)-3-aryl-2-(methylthio)-5-(pyridine-2-ylmethylene)-3,5-dihydro-4<i>H</i>-imidazol-4-ones.
;
_journal_issue 41
_journal_name_full 'Dalton transactions (Cambridge, England : 2003)'
_journal_page_first 14528
_journal_page_last 14535
_journal_paper_doi 10.1039/d0dt02817g
_journal_volume 49
_journal_year 2020
_chemical_formula_moiety 'C16 H12 Cl2 Cu F N3 O S'
_chemical_formula_sum 'C16 H12 Cl2 Cu F N3 O S'
_chemical_formula_weight 447.808
_space_group_crystal_system monoclinic
_space_group_IT_number 14
_space_group_name_Hall '-P 2ybc'
_space_group_name_H-M_alt 'P 1 21/c 1'
_symmetry_Int_Tables_number 14
_audit_creation_date 2020-07-24
_audit_creation_method
;
Olex2 1.3-beta
(compiled 2020.07.16 svn.r6f6c53a7 for OlexSys, GUI svn.r6139)
;
_audit_update_record
;
2020-07-28 deposited with the CCDC.	2020-09-24 downloaded from the CCDC.
;
_cell_angle_alpha 90
_cell_angle_beta 108.638(6)
_cell_angle_gamma 90
_cell_formula_units_Z 4
_cell_length_a 7.287(2)
_cell_length_b 22.731(7)
_cell_length_c 11.092(3)
_cell_measurement_reflns_used 2371
_cell_measurement_temperature 120
_cell_measurement_theta_max 24.73
_cell_measurement_theta_min 2.64
_cell_volume 1740.9(9)
_computing_molecular_graphics 'Olex2 1.3-beta (Dolomanov et al., 2009)'
_computing_publication_material 'Olex2 1.3-beta (Dolomanov et al., 2009)'
_computing_structure_refinement 'olex2.refine 1.3-beta (Bourhis et al., 2015)'
_diffrn_ambient_temperature 120
_diffrn_measured_fraction_theta_full 0.9883
_diffrn_measured_fraction_theta_max 0.9891
_diffrn_measurement_device_type 'Bruker APEX-II CCD'
_diffrn_measurement_method '\f and \w scans'
_diffrn_radiation_monochromator graphite
_diffrn_radiation_type 'Mo K\a'
_diffrn_radiation_wavelength 0.71073
_diffrn_reflns_av_R_equivalents 0.1025
_diffrn_reflns_av_unetI/netI 0.1126
_diffrn_reflns_Laue_measured_fraction_full 0.9883
_diffrn_reflns_Laue_measured_fraction_max 0.9891
_diffrn_reflns_limit_h_max 10
_diffrn_reflns_limit_h_min -9
_diffrn_reflns_limit_k_max 32
_diffrn_reflns_limit_k_min -32
_diffrn_reflns_limit_l_max 15
_diffrn_reflns_limit_l_min -15
_diffrn_reflns_number 16266
_diffrn_reflns_point_group_measured_fraction_full 0.9883
_diffrn_reflns_point_group_measured_fraction_max 0.9891
_diffrn_reflns_theta_full 25.2417
_diffrn_reflns_theta_max 26.00
_diffrn_reflns_theta_min 2.13
_diffrn_source_current 30.0
_diffrn_source_power 1.5
_diffrn_source_voltage 50.0
_diffrn_standards_number 0
_exptl_absorpt_coefficient_mu 1.701
_exptl_absorpt_correction_T_max 0.7461
_exptl_absorpt_correction_T_min 0.5759
_exptl_absorpt_correction_type multi-scan
_exptl_absorpt_process_details
;
SADABS-2008/1 (Bruker,2008) was used for absorption correction.
wR2(int) was 0.0623 before and 0.0483 after correction.
The Ratio of minimum to maximum transmission is 0.7719.
The \l/2 correction factor is 0.0015.
;
_exptl_crystal_colour brown
_exptl_crystal_colour_primary brown
_exptl_crystal_density_diffrn 1.708
_exptl_crystal_description prism
_exptl_crystal_F_000 903.414
_exptl_crystal_size_max 0.3
_exptl_crystal_size_mid 0.2
_exptl_crystal_size_min 0.1
_refine_diff_density_max 2.0323
_refine_diff_density_min -1.2969
_refine_diff_density_rms 0.2636
_refine_ls_d_res_high 0.8107
_refine_ls_d_res_low 9.5399
_refine_ls_goodness_of_fit_ref 1.0291
_refine_ls_hydrogen_treatment constr
_refine_ls_matrix_type full
_refine_ls_number_constraints 26
_refine_ls_number_parameters 232
_refine_ls_number_reflns 3373
_refine_ls_number_restraints 6
_refine_ls_restrained_S_all 1.0282
_refine_ls_R_factor_all 0.0834
_refine_ls_R_factor_gt 0.0600
_refine_ls_shift/su_max 0.0007
_refine_ls_shift/su_mean 0.0000
_refine_ls_structure_factor_coef Fsqd
_refine_ls_weighting_details 'w=1/[\s^2^(Fo^2^)+(0.0391P)^2^+14.7149P] where P=(Fo^2^+2Fc^2^)/3'
_refine_ls_weighting_scheme calc
_refine_ls_wR_factor_gt 0.1285
_refine_ls_wR_factor_ref 0.1443
_reflns_Friedel_coverage 0.0
_reflns_limit_h_max 8
_reflns_limit_h_min -8
_reflns_limit_k_max 28
_reflns_limit_k_min 0
_reflns_limit_l_max 13
_reflns_limit_l_min 0
_reflns_number_gt 2701
_reflns_number_total 3373
_reflns_threshold_expression I>=2u(I)
_cod_data_source_file d0dt02817g2.cif
_cod_data_source_block a_a
_cod_depositor_comments 'Adding full bibliography for 7705524--7705528.cif.'
_cod_original_cell_volume 1741.1(9)
_cod_database_code 7705528
_olex2_refinement_description
;
1. Twinned data refinement
 Scales: 0.808(2)
 0.192(2)
2. Fixed Uiso
 At 1.2 times of:
  All C(H) groups
 At 1.5 times of:
  All C(H,H,H) groups
3. Uiso/Uaniso restraints and constraints
Uanis(C15) \\sim Ueq: with sigma of 0.02 and sigma for terminal atoms of 0.04
Uanis(F1A) = Uanis(F1)
4. Others
 Sof(F1)=Sof(H15)=1-FVAR(1)
 Sof(H11)=Sof(F1A)=FVAR(1)
5.a Aromatic/amide H refined with riding coordinates:
 C2(H2), C11(H11), C4(H4), C3(H3), C1(H1), C6(H6), C13(H13), C12(H12),
 C14(H14), C15(H15)
5.b Idealised Me refined as rotating group:
 C16(H16a,H16b,H16c)
;
_olex2_submission_special_instructions 'No special instructions were received'

loop_
_space_group_symop_id
_space_group_symop_operation_xyz
1 x,y,z
2 -x,y+1/2,-z+1/2
3 -x,-y,-z
4 x,-y-1/2,z-1/2

loop_
_atom_site_label
_atom_site_type_symbol
_atom_site_fract_x
_atom_site_fract_y
_atom_site_fract_z
_atom_site_U_iso_or_equiv
_atom_site_adp_type
_atom_site_occupancy
_atom_site_refinement_flags_posn
_atom_site_refinement_flags_adp
_atom_site_disorder_group
Cu1 Cu 0.22105(13) 0.35687(4) 0.52611(8) 0.0170(2) Uani 1.000000 . . .
Cl1 Cl 0.5316(3) 0.38129(7) 0.61787(16) 0.0199(4) Uani 1.000000 . . .
Cl2 Cl 0.1175(3) 0.39740(8) 0.67546(16) 0.0232(4) Uani 1.000000 . . .
S1 S 0.3754(3) 0.46765(8) 0.31834(17) 0.0243(4) Uani 1.000000 . . .
O1 O 0.3918(8) 0.2688(2) 0.1351(5) 0.0262(12) Uani 1.000000 . . .
N1 N 0.0021(9) 0.2968(2) 0.4624(5) 0.0167(12) Uani 1.000000 . . .
N3 N 0.4202(9) 0.3647(3) 0.2157(5) 0.0213(13) Uani 1.000000 . . .
N2 N 0.2477(8) 0.3573(3) 0.3512(5) 0.0170(12) Uani 1.000000 . . .
C7 C 0.2478(11) 0.3014(3) 0.2970(6) 0.0194(16) Uani 1.000000 . . .
C10 C 0.5216(12) 0.3919(3) 0.1386(6) 0.0238(17) Uani 1.000000 . . .
C2 C -0.2894(11) 0.2545(3) 0.4813(7) 0.0221(16) Uani 1.000000 . . .
H2 H -0.3935(11) 0.2567(3) 0.5152(7) 0.0265(19) Uiso 1.000000 R . .
C11 C 0.4247(11) 0.4079(3) 0.0148(7) 0.0222(16) Uani 1.000000 . . .
H11 H 0.2887(11) 0.4020(3) -0.0189(7) 0.0267(19) Uiso 0.379(8) R . 1
C4 C -0.1243(12) 0.2067(3) 0.3544(7) 0.0229(16) Uani 1.000000 . . .
H4 H -0.1122(12) 0.1747(3) 0.3024(7) 0.0275(19) Uiso 1.000000 R . .
C8 C 0.3607(11) 0.3050(3) 0.2066(7) 0.0198(16) Uani 1.000000 . . .
C3 C -0.2767(12) 0.2090(3) 0.4031(7) 0.0245(17) Uani 1.000000 . . .
H3 H -0.3726(12) 0.1790(3) 0.3825(7) 0.029(2) Uiso 1.000000 R . .
C1 C -0.1467(11) 0.2974(3) 0.5096(7) 0.0214(16) Uani 1.000000 . . .
H1 H -0.1541(11) 0.3286(3) 0.5648(7) 0.0257(19) Uiso 1.000000 R . .
F1 F 0.2332(11) 0.4046(4) -0.0133(7) 0.0389(18) Uani 0.621(8) . . 2
C5 C 0.0111(11) 0.2520(3) 0.3826(6) 0.0171(15) Uani 1.000000 . . .
C16 C 0.2179(12) 0.4859(3) 0.4106(7) 0.0244(17) Uani 1.000000 . . .
H16a H 0.091(3) 0.4676(19) 0.372(3) 0.037(3) Uiso 1.000000 GR . .
H16b H 0.275(4) 0.471(2) 0.4977(15) 0.037(3) Uiso 1.000000 GR . .
H16c H 0.203(6) 0.5287(3) 0.412(4) 0.037(3) Uiso 1.000000 GR . .
C6 C 0.1523(10) 0.2537(3) 0.3138(6) 0.0179(15) Uani 1.000000 . . .
H6 H 0.1779(10) 0.2178(3) 0.2781(6) 0.0214(18) Uiso 1.000000 R . .
C9 C 0.3441(11) 0.3928(3) 0.3002(6) 0.0191(15) Uani 1.000000 . . .
C13 C 0.7169(14) 0.4410(4) -0.0123(8) 0.034(2) Uani 1.000000 . . .
H13 H 0.7842(14) 0.4583(4) -0.0638(8) 0.040(2) Uiso 1.000000 R . .
C12 C 0.5228(13) 0.4323(3) -0.0608(7) 0.0274(18) Uani 1.000000 . . .
H12 H 0.4549(13) 0.4430(3) -0.1463(7) 0.033(2) Uiso 1.000000 R . .
C14 C 0.8169(14) 0.4249(6) 0.1102(9) 0.058(3) Uani 1.000000 . . .
H14 H 0.9526(14) 0.4312(6) 0.1438(9) 0.070(4) Uiso 1.000000 R . .
C15 C 0.7174(15) 0.3992(5) 0.1849(8) 0.050(3) Uani 1.000000 . U .
H15 H 0.7865(15) 0.3866(5) 0.2688(8) 0.060(3) Uiso 0.621(8) R . 2
F1A F 0.7821(18) 0.4037(7) 0.3159(11) 0.0389(18) Uani 0.379(8) . . 1

loop_
_atom_site_aniso_label
_atom_site_aniso_U_11
_atom_site_aniso_U_22
_atom_site_aniso_U_33
_atom_site_aniso_U_12
_atom_site_aniso_U_13
_atom_site_aniso_U_23
Cu1 0.0230(5) 0.0167(4) 0.0109(4) -0.0021(4) 0.0049(4) -0.0024(4)
Cl1 0.0239(9) 0.0186(8) 0.0155(8) 0.0004(7) 0.0037(7) -0.0003(7)
Cl2 0.0294(10) 0.0230(9) 0.0185(8) -0.0031(8) 0.0095(8) -0.0065(7)
S1 0.0364(11) 0.0187(9) 0.0173(9) -0.0076(8) 0.0078(9) 0.0005(7)
O1 0.031(3) 0.026(3) 0.027(3) -0.002(2) 0.016(2) -0.006(2)
N1 0.020(3) 0.017(3) 0.014(3) -0.003(2) 0.006(3) -0.001(2)
N3 0.025(3) 0.028(3) 0.014(3) -0.007(3) 0.011(3) -0.006(3)
N2 0.019(3) 0.022(3) 0.011(3) -0.003(3) 0.005(2) -0.003(2)
C7 0.021(4) 0.025(4) 0.011(3) -0.002(3) 0.005(3) -0.006(3)
C10 0.032(4) 0.029(4) 0.012(3) -0.009(4) 0.009(3) -0.004(3)
C2 0.023(4) 0.025(4) 0.020(4) -0.005(3) 0.009(3) 0.002(3)
C11 0.017(4) 0.026(4) 0.024(4) -0.004(3) 0.007(3) 0.001(3)
C4 0.026(4) 0.019(4) 0.021(4) -0.002(3) 0.004(3) 0.000(3)
C8 0.023(4) 0.022(4) 0.016(3) -0.001(3) 0.008(3) 0.001(3)
C3 0.030(4) 0.021(4) 0.023(4) -0.007(3) 0.008(3) -0.001(3)
C1 0.032(4) 0.019(4) 0.015(4) 0.001(3) 0.010(3) -0.001(3)
F1 0.024(4) 0.067(5) 0.018(3) -0.008(3) -0.003(3) 0.011(3)
C5 0.024(4) 0.016(3) 0.010(3) 0.002(3) 0.003(3) 0.001(3)
C16 0.030(5) 0.019(4) 0.023(4) -0.002(3) 0.007(3) -0.002(3)
C6 0.022(4) 0.019(3) 0.014(3) -0.006(3) 0.008(3) -0.004(3)
C9 0.020(4) 0.024(4) 0.013(3) -0.004(3) 0.005(3) 0.000(3)
C13 0.045(6) 0.034(4) 0.026(4) -0.004(4) 0.016(4) 0.009(4)
C12 0.036(5) 0.027(4) 0.016(4) 0.001(4) 0.004(4) 0.002(3)
C14 0.021(5) 0.111(9) 0.038(5) -0.022(5) 0.002(4) 0.032(6)
C15 0.044(6) 0.088(8) 0.015(4) -0.021(5) 0.005(4) 0.018(4)
F1A 0.024(4) 0.067(5) 0.018(3) -0.008(3) -0.003(3) 0.011(3)

loop_
_atom_type_symbol
_atom_type_scat_dispersion_real
_atom_type_scat_dispersion_imag
_atom_type_scat_Cromer_Mann_a1
_atom_type_scat_Cromer_Mann_a2
_atom_type_scat_Cromer_Mann_a3
_atom_type_scat_Cromer_Mann_a4
_atom_type_scat_Cromer_Mann_b1
_atom_type_scat_Cromer_Mann_b2
_atom_type_scat_Cromer_Mann_b3
_atom_type_scat_Cromer_Mann_b4
_atom_type_scat_Cromer_Mann_c
_atom_type_scat_source
_atom_type_scat_dispersion_source
C 0.00347 0.00161 2.31000 1.02000 1.58860 0.86500 20.84390 10.20750 0.56870 51.65120 0.215599998832 'International Tables Volume C Table 6.1.1.4 (pp. 500-502)' 'Henke, Gullikson and Davis, At. Data and Nucl. Data Tables, 1993, 54, 2'
Cl 0.14873 0.16029 11.46040 7.19640 6.25560 1.64550 0.01040 1.16620 18.51940 47.77840 -9.55739974976 'International Tables Volume C Table 6.1.1.4 (pp. 500-502)' 'Henke, Gullikson and Davis, At. Data and Nucl. Data Tables, 1993, 54, 2'
H 0.00000 0.00000 0.49300 0.32291 0.14019 0.04081 10.51090 26.12570 3.14236 57.79970 0.0030380000826 'International Tables Volume C Table 6.1.1.4 (pp. 500-502)' 'Henke, Gullikson and Davis, At. Data and Nucl. Data Tables, 1993, 54, 2'
F 0.01794 0.01033 3.53920 2.64120 1.51700 1.02430 10.28250 4.29440 0.26150 26.14760 0.277599990368 'International Tables Volume C Table 6.1.1.4 (pp. 500-502)' 'Henke, Gullikson and Davis, At. Data and Nucl. Data Tables, 1993, 54, 2'
O 0.01158 0.00611 3.04850 2.28680 1.54630 0.86700 13.27710 5.70110 0.32390 32.90890 0.250800013542 'International Tables Volume C Table 6.1.1.4 (pp. 500-502)' 'Henke, Gullikson and Davis, At. Data and Nucl. Data Tables, 1993, 54, 2'
N 0.00653 0.00323 12.21260 3.13220 2.01250 1.16630 0.00570 9.89330 28.99750 0.58260 -11.5290002823 'International Tables Volume C Table 6.1.1.4 (pp. 500-502)' 'Henke, Gullikson and Davis, At. Data and Nucl. Data Tables, 1993, 54, 2'
S 0.12424 0.12443 6.90530 5.20340 1.43790 1.58630 1.46790 22.21510 0.25360 56.17200 0.866900026798 'International Tables Volume C Table 6.1.1.4 (pp. 500-502)' 'Henke, Gullikson and Davis, At. Data and Nucl. Data Tables, 1993, 54, 2'
Cu 0.34125 1.28947 13.33800 7.16760 5.61580 1.67350 3.58280 0.24700 11.39660 64.81260 1.19099998474 'International Tables Volume C Table 6.1.1.4 (pp. 500-502)' 'Henke, Gullikson and Davis, At. Data and Nucl. Data Tables, 1993, 54, 2'

loop_
_geom_angle_atom_site_label_1
_geom_angle_atom_site_label_2
_geom_angle_atom_site_label_3
_geom_angle
_geom_angle_site_symmetry_1
_geom_angle_site_symmetry_3
_geom_angle_publ_flag
Cl2 Cu1 Cl1 95.34(7) . . ?
N1 Cu1 Cl1 152.52(18) . . ?
N1 Cu1 Cl2 96.93(17) . . ?
N2 Cu1 Cl1 92.42(17) . . ?
N2 Cu1 Cl2 151.16(19) . . ?
N2 Cu1 N1 88.6(2) . . ?
C9 S1 C16 102.0(3) . . ?
C1 N1 Cu1 119.6(5) . . ?
C5 N1 Cu1 121.9(5) . . ?
C5 N1 C1 118.2(6) . . ?
C8 N3 C10 125.0(6) . . ?
C9 N3 C10 126.5(6) . . ?
C9 N3 C8 108.1(6) . . ?
C7 N2 Cu1 115.0(4) . . ?
C9 N2 Cu1 130.5(5) . . ?
C9 N2 C7 107.4(6) . . ?
C8 C7 N2 108.3(6) . . ?
C6 C7 N2 127.1(7) . . ?
C6 C7 C8 124.3(6) . . ?
C11 C10 N3 120.6(7) . . ?
C15 C10 N3 120.2(7) . . ?
C15 C10 C11 119.0(7) . . ?
C3 C2 H2 120.8(5) . . ?
C1 C2 H2 120.8(4) . . ?
C1 C2 C3 118.5(7) . . ?
H11 C11 C10 119.6(5) . . ?
F1 C11 C10 112.6(7) . . ?
F1 C11 H11 10.4(5) . . ?
C12 C11 C10 120.8(7) . . ?
C12 C11 H11 119.6(5) . . ?
C12 C11 F1 126.0(7) . . ?
C3 C4 H4 120.5(4) . . ?
C5 C4 H4 120.5(4) . . ?
C5 C4 C3 119.1(7) . . ?
N3 C8 O1 125.3(6) . . ?
C7 C8 O1 131.5(7) . . ?
C7 C8 N3 103.1(6) . . ?
C4 C3 C2 119.9(7) . . ?
H3 C3 C2 120.0(5) . . ?
H3 C3 C4 120.0(4) . . ?
C2 C1 N1 122.9(7) . . ?
H1 C1 N1 118.5(4) . . ?
H1 C1 C2 118.5(4) . . ?
C4 C5 N1 121.3(7) . . ?
C6 C5 N1 120.4(6) . . ?
C6 C5 C4 118.0(6) . . ?
H16a C16 S1 109.5 . . ?
H16b C16 S1 109.5 . . ?
H16b C16 H16a 109.5 . . ?
H16c C16 S1 109.5 . . ?
H16c C16 H16a 109.5 . . ?
H16c C16 H16b 109.5 . . ?
C5 C6 C7 125.4(7) . . ?
H6 C6 C7 117.3(4) . . ?
H6 C6 C5 117.3(4) . . ?
N3 C9 S1 117.9(5) . . ?
N2 C9 S1 128.9(6) . . ?
N2 C9 N3 113.1(6) . . ?
C12 C13 H13 119.6(5) . . ?
C14 C13 H13 119.6(5) . . ?
C14 C13 C12 120.7(8) . . ?
C13 C12 C11 119.6(7) . . ?
H12 C12 C11 120.2(5) . . ?
H12 C12 C13 120.2(5) . . ?
H14 C14 C13 120.4(5) . . ?
C15 C14 C13 119.3(9) . . ?
C15 C14 H14 120.4(6) . . ?
C14 C15 C10 120.5(8) . . ?
H15 C15 C10 119.7(5) . . ?
H15 C15 C14 119.7(6) . . ?
F1A C15 C10 111.7(9) . . ?
F1A C15 C14 121.8(10) . . ?
F1A C15 H15 25.2(8) . . ?

loop_
_geom_bond_atom_site_label_1
_geom_bond_atom_site_label_2
_geom_bond_distance
_geom_bond_site_symmetry_2
_geom_bond_publ_flag
Cu1 Cl1 2.235(2) . ?
Cu1 Cl2 2.228(2) . ?
Cu1 N1 2.047(6) . ?
Cu1 N2 2.010(5) . ?
S1 C16 1.813(8) . ?
S1 C9 1.720(7) . ?
O1 C8 1.214(9) . ?
N1 C1 1.346(10) . ?
N1 C5 1.364(9) . ?
N3 C10 1.438(9) . ?
N3 C8 1.417(9) . ?
N3 C9 1.388(9) . ?
N2 C7 1.405(9) . ?
N2 C9 1.312(9) . ?
C7 C8 1.489(10) . ?
C7 C6 1.333(10) . ?
C10 C11 1.377(10) . ?
C10 C15 1.364(12) . ?
C2 H2 0.9500 . ?
C2 C3 1.373(11) . ?
C2 C1 1.386(10) . ?
C11 H11 0.9500 . ?
C11 F1 1.331(11) . ?
C11 C12 1.381(11) . ?
C4 H4 0.9500 . ?
C4 C3 1.383(11) . ?
C4 C5 1.390(10) . ?
C3 H3 0.9500 . ?
C1 H1 0.9500 . ?
C5 C6 1.464(10) . ?
C16 H16a 0.9800 . ?
C16 H16b 0.9800 . ?
C16 H16c 0.9800 . ?
C6 H6 0.9500 . ?
C13 H13 0.9500 . ?
C13 C12 1.358(12) . ?
C13 C14 1.370(12) . ?
C12 H12 0.9500 . ?
C14 H14 0.9500 . ?
C14 C15 1.392(12) . ?
C15 H15 0.9500 . ?
C15 F1A 1.381(15) . ?

loop_
_geom_torsion_atom_site_label_1
_geom_torsion_atom_site_label_2
_geom_torsion_atom_site_label_3
_geom_torsion_atom_site_label_4
_geom_torsion
_geom_torsion_site_symmetry_1
_geom_torsion_site_symmetry_2
_geom_torsion_site_symmetry_3
_geom_torsion_site_symmetry_4
_geom_torsion_publ_flag
Cu1 N1 C1 C2 -173.1(5) . . . . ?
Cu1 N1 C5 C4 170.7(5) . . . . ?
Cu1 N1 C5 C6 -15.8(6) . . . . ?
Cu1 N2 C7 C8 -152.3(5) . . . . ?
Cu1 N2 C7 C6 32.6(6) . . . . ?
Cu1 N2 C9 S1 -38.0(7) . . . . ?
Cu1 N2 C9 N3 145.6(6) . . . . ?
S1 C9 N3 C10 -1.1(8) . . . . ?
S1 C9 N3 C8 -174.2(6) . . . . ?
S1 C9 N2 C7 173.9(7) . . . . ?
O1 C8 N3 C10 2.0(10) . . . . ?
O1 C8 N3 C9 175.2(8) . . . . ?
O1 C8 C7 N2 -176.3(9) . . . . ?
O1 C8 C7 C6 -1.1(10) . . . . ?
N1 C1 C2 C3 1.0(8) . . . . ?
N1 C5 C4 C3 3.5(8) . . . . ?
N1 C5 C6 C7 -16.6(8) . . . . ?
N3 C10 C11 F1 10.7(9) . . . . ?
N3 C10 C11 C12 -177.9(7) . . . . ?
N3 C10 C15 C14 179.2(10) . . . . ?
N3 C10 C15 F1A -27.4(10) . . . . ?
N3 C8 C7 N2 0.2(6) . . . . ?
N3 C8 C7 C6 175.4(6) . . . . ?
N3 C9 N2 C7 -2.4(7) . . . . ?
N2 C7 C6 C5 6.7(9) . . . . ?
C7 C6 C5 C4 157.2(8) . . . . ?
C10 C11 C12 C13 -0.4(9) . . . . ?
C10 C15 C14 C13 -2.3(13) . . . . ?
C2 C3 C4 C5 -2.0(9) . . . . ?
C11 C12 C13 C14 1.0(11) . . . . ?
C13 C14 C15 F1A -153.0(12) . . . . ?

loop_
_restr_U_iso_atom_site_label
_restr_U_iso_weight_param
C15 0.0200

loop_
_twin_individual_id
_twin_individual_mass_fraction_refined
1 0.808(2)
2 0.192(2)
